data_7233597
loop_
_publ_author_name
'K. S. Bejoymohandas'
'T. M. George'
'S. Bhattacharya'
'S. Natarajan'
'M. L. P. Reddy'

_publ_section_title
;
 AIPE-active green phosphorescent iridium(III) complex impregnated test
 strips for the vapor-phase detection of 2,4,6-trinitrotoluene (TNT)
;
_journal_name_full 'Journal of Materials Chemistry C'
_journal_page_first 515
_journal_page_last 523
_journal_paper_doi 10.1039/C3TC31941E
_journal_volume 2
_journal_year 2014
_chemical_formula_sum 'C34 H20 F4 Ir N5'
_chemical_formula_weight 766.75
_space_group_IT_number 2
_space_group_name_Hall '-P 1'
_space_group_name_H-M_alt 'P -1'
_symmetry_cell_setting triclinic
_symmetry_space_group_name_H-M 'P -1'
_atom_sites_solution_hydrogens geom
_atom_sites_solution_primary direct
_atom_sites_solution_secondary difmap
_cell_angle_alpha 99.607(2)
_cell_angle_beta 101.025(2)
_cell_angle_gamma 106.326(2)
_cell_formula_units_Z 4
_cell_length_a 12.5196(3)
_cell_length_b 16.0199(5)
_cell_length_c 17.2926(4)
_cell_measurement_temperature 293(2)
_cell_volume 3176.08(16)
_computing_cell_refinement SMART
_computing_data_collection 'SMART (Bruker, 2000)'
_computing_data_reduction 'SAINT (Bruker, 2000)'
_computing_molecular_graphics 'Ortep-3 for Windows (Farrugia, 1997) and CAMERON (Watkin et al., 1993)'
_computing_publication_material 'PLATON (Spek, 1990)'
_computing_structure_refinement 'SHELXL-97 (Sheldrick, 1997)'
_computing_structure_solution 'SIR92 (Altomare et al., 1993)'
_diffrn_ambient_temperature 293(2)
_diffrn_measured_fraction_theta_full 0.999
_diffrn_measured_fraction_theta_max 0.999
_diffrn_radiation_monochromator graphite
_diffrn_radiation_source 'fine-focus sealed tube'
_diffrn_radiation_type MoK\a
_diffrn_radiation_wavelength 0.71073
_diffrn_reflns_av_R_equivalents 0.0309
_diffrn_reflns_av_sigmaI/netI 0.0542
_diffrn_reflns_limit_h_max 15
_diffrn_reflns_limit_h_min -15
_diffrn_reflns_limit_k_max 19
_diffrn_reflns_limit_k_min -19
_diffrn_reflns_limit_l_max 21
_diffrn_reflns_limit_l_min -18
_diffrn_reflns_number 24642
_diffrn_reflns_theta_full 26.00
_diffrn_reflns_theta_max 26.00
_diffrn_reflns_theta_min 2.47
_exptl_absorpt_coefficient_mu 4.258
_exptl_absorpt_correction_T_max 0.626
_exptl_absorpt_correction_T_min 0.494
_exptl_absorpt_correction_type multi-scan
_exptl_absorpt_process_details '(SADABS; Sheldrick, 1996)'
_exptl_crystal_colour Yellow
_exptl_crystal_density_diffrn 1.604
_exptl_crystal_density_method 'not measured'
_exptl_crystal_description Block
_exptl_crystal_F_000 1488
_exptl_crystal_size_max 0.2
_exptl_crystal_size_mid 0.14
_exptl_crystal_size_min 0.11
_refine_diff_density_max 1.771
_refine_diff_density_min -0.715
_refine_diff_density_rms 0.105
_refine_ls_extinction_method none
_refine_ls_goodness_of_fit_ref 1.000
_refine_ls_matrix_type full
_refine_ls_number_parameters 793
_refine_ls_number_reflns 12493
_refine_ls_number_restraints 0
_refine_ls_restrained_S_all 1.000
_refine_ls_R_factor_all 0.0524
_refine_ls_R_factor_gt 0.0361
_refine_ls_shift/su_max 0.003
_refine_ls_shift/su_mean 0.000
_refine_ls_structure_factor_coef Fsqd
_refine_ls_weighting_details 'calc w=1/[\s^2^(Fo^2^)+(0.0354P)^2^+0.0000P] where P=(Fo^2^+2Fc^2^)/3'
_refine_ls_weighting_scheme calc
_refine_ls_wR_factor_gt 0.0790
_refine_ls_wR_factor_ref 0.0871
_reflns_number_gt 9493
_reflns_number_total 12493
_reflns_threshold_expression >2sigma(I)
_cod_data_source_file J-Mater-Chem-C-2014-2-515.cif
_cod_data_source_block 1
_cod_depositor_comments
;
The following automatic conversions were performed:

data item '_symmetry_cell_setting' value 'Triclinic' was changed to
'triclinic' in accordance with the built-in table derived from the
CIF Core dictionary named 'cif_core.dic' version 2.4.5 last updated
on 2014-11-21.

Automatic conversion script
Id: cif_fix_values 6909 2019-04-08 15:41:33Z antanas 
;
_cod_original_cell_volume 3176.08(14)
_cod_original_sg_symbol_H-M P-1
_cod_database_code 7233597

loop_
_symmetry_equiv_pos_as_xyz
'x, y, z'
'-x, -y, -z'

loop_
_atom_site_label
_atom_site_type_symbol
_atom_site_fract_x
_atom_site_fract_y
_atom_site_fract_z
_atom_site_U_iso_or_equiv
_atom_site_adp_type
_atom_site_occupancy
_atom_site_symmetry_multiplicity
_atom_site_calc_flag
_atom_site_refinement_flags
_atom_site_disorder_assembly
_atom_site_disorder_group
Ir1 Ir 0.824226(16) 0.183924(13) 0.446925(11) 0.03875(7) Uani 1 1 d . . .
Ir2 Ir 1.216772(17) 0.305165(13) 0.050137(12) 0.04145(7) Uani 1 1 d . . .
F1 F 0.4214(3) 0.0898(3) 0.5140(2) 0.0946(13) Uani 1 1 d . . .
F2 F 0.4141(3) 0.1699(3) 0.2668(3) 0.1122(17) Uani 1 1 d . . .
F3 F 0.8434(4) 0.4657(2) 0.67808(19) 0.0828(11) Uani 1 1 d . . .
F4 F 0.8710(4) 0.5148(2) 0.42447(19) 0.0870(12) Uani 1 1 d . . .
F5 F 1.1264(3) 0.0281(3) 0.1815(2) 0.0927(13) Uani 1 1 d . . .
F6 F 1.1520(4) 0.2949(3) 0.3502(2) 0.0942(13) Uani 1 1 d . . .
F7 F 0.7663(3) 0.1407(3) -0.0998(3) 0.0981(13) Uani 1 1 d . . .
F8 F 0.8745(3) 0.4331(3) 0.0531(2) 0.0826(11) Uani 1 1 d . . .
N1 N 0.8251(4) 0.0562(3) 0.3893(3) 0.0439(10) Uani 1 1 d . . .
N2 N 0.7810(4) 0.1376(3) 0.5443(2) 0.0441(10) Uani 1 1 d . . .
N3 N 0.8537(3) 0.2423(3) 0.3524(2) 0.0400(10) Uani 1 1 d . . .
N4 N 1.0017(3) 0.1921(3) 0.4807(2) 0.0401(10) Uani 1 1 d . . .
N5 N 0.9321(4) -0.0347(3) 0.3646(3) 0.0516(12) Uani 1 1 d . . .
N6 N 1.2208(4) 0.4319(3) 0.1002(3) 0.0486(11) Uani 1 1 d . . .
N7 N 1.2724(4) 0.3530(3) -0.0471(2) 0.0460(11) Uani 1 1 d . . .
N8 N 1.4005(4) 0.3312(3) 0.0831(2) 0.0437(10) Uani 1 1 d . . .
N9 N 1.1958(4) 0.1751(3) 0.0027(3) 0.0478(11) Uani 1 1 d . . .
N10 N 1.4222(4) 0.4027(3) -0.1028(3) 0.0577(13) Uani 1 1 d . . .
C1 C 0.8563(5) 0.1266(4) 0.6040(3) 0.0572(15) Uani 1 1 d . . .
H1 H 0.9304 0.1322 0.5988 0.069 Uiso 1 1 calc R . .
C2 C 0.8268(6) 0.1068(4) 0.6744(4) 0.075(2) Uani 1 1 d . . .
H2 H 0.8804 0.0994 0.7157 0.090 Uiso 1 1 calc R . .
C3 C 0.7179(6) 0.0987(5) 0.6814(4) 0.081(2) Uani 1 1 d . . .
H3 H 0.6969 0.0877 0.7284 0.098 Uiso 1 1 calc R . .
C4 C 0.6396(5) 0.1070(4) 0.6182(4) 0.0689(18) Uani 1 1 d . . .
H4 H 0.5646 0.0999 0.6221 0.083 Uiso 1 1 calc R . .
C5 C 0.6705(4) 0.1257(3) 0.5489(3) 0.0486(14) Uani 1 1 d . . .
C6 C 0.5984(4) 0.1356(3) 0.4760(3) 0.0491(14) Uani 1 1 d . . .
C7 C 0.4798(5) 0.1187(4) 0.4593(4) 0.0643(17) Uani 1 1 d . . .
C8 C 0.4164(5) 0.1292(5) 0.3911(4) 0.082(2) Uani 1 1 d . . .
H8 H 0.3374 0.1174 0.3820 0.099 Uiso 1 1 calc R . .
C9 C 0.4754(6) 0.1583(5) 0.3363(4) 0.074(2) Uani 1 1 d . . .
C10 C 0.5925(4) 0.1757(4) 0.3474(4) 0.0553(15) Uani 1 1 d . . .
H10 H 0.6286 0.1945 0.3081 0.066 Uiso 1 1 calc R . .
C11 C 0.6552(4) 0.1647(3) 0.4176(3) 0.0406(12) Uani 1 1 d . . .
C12 C 0.8618(4) 0.1987(4) 0.2818(3) 0.0520(14) Uani 1 1 d . . .
H12 H 0.8539 0.1382 0.2738 0.062 Uiso 1 1 calc R . .
C13 C 0.8815(5) 0.2416(4) 0.2214(3) 0.0627(17) Uani 1 1 d . . .
H13 H 0.8855 0.2099 0.1724 0.075 Uiso 1 1 calc R . .
C14 C 0.8952(5) 0.3303(4) 0.2327(3) 0.0601(16) Uani 1 1 d . . .
H14 H 0.9103 0.3601 0.1921 0.072 Uiso 1 1 calc R . .
C15 C 0.8865(5) 0.3755(4) 0.3048(3) 0.0539(15) Uani 1 1 d . . .
H15 H 0.8949 0.4361 0.3131 0.065 Uiso 1 1 calc R . .
C16 C 0.8652(4) 0.3308(3) 0.3657(3) 0.0422(12) Uani 1 1 d . . .
C17 C 0.8556(4) 0.3700(3) 0.4461(3) 0.0406(12) Uani 1 1 d . . .
C18 C 0.8610(5) 0.4568(4) 0.4744(3) 0.0557(15) Uani 1 1 d . . .
C19 C 0.8574(5) 0.4916(4) 0.5513(3) 0.0592(16) Uani 1 1 d . . .
H19 H 0.8623 0.5509 0.5688 0.071 Uiso 1 1 calc R . .
C20 C 0.8462(5) 0.4328(4) 0.6006(3) 0.0552(15) Uani 1 1 d . . .
C21 C 0.8391(5) 0.3465(4) 0.5773(3) 0.0477(13) Uani 1 1 d . . .
H21 H 0.8328 0.3102 0.6140 0.057 Uiso 1 1 calc R . .
C22 C 0.8411(4) 0.3110(3) 0.4981(3) 0.0401(12) Uani 1 1 d . . .
C23 C 0.7523(5) -0.0216(4) 0.3385(3) 0.0456(13) Uani 1 1 d . . .
C24 C 0.6327(5) -0.0503(4) 0.3021(3) 0.0591(15) Uani 1 1 d . . .
H24 H 0.5887 -0.0131 0.3107 0.071 Uiso 1 1 calc R . .
C25 C 0.5851(6) -0.1343(4) 0.2543(4) 0.0702(18) Uani 1 1 d . . .
H25 H 0.5065 -0.1548 0.2304 0.084 Uiso 1 1 calc R . .
C26 C 0.6482(6) -0.1912(4) 0.2393(4) 0.0685(17) Uani 1 1 d . . .
H26 H 0.6113 -0.2481 0.2056 0.082 Uiso 1 1 calc R . .
C27 C 0.7631(6) -0.1650(4) 0.2731(3) 0.0631(17) Uani 1 1 d . . .
H27 H 0.8047 -0.2038 0.2631 0.076 Uiso 1 1 calc R . .
C28 C 0.8186(5) -0.0787(4) 0.3234(3) 0.0514(14) Uani 1 1 d . . .
C29 C 0.9283(5) 0.0436(3) 0.4013(3) 0.0429(12) Uani 1 1 d . . .
C30 C 1.0265(4) 0.1169(4) 0.4541(3) 0.0423(13) Uani 1 1 d . . .
C31 C 1.1375(5) 0.1127(4) 0.4755(3) 0.0533(15) Uani 1 1 d . . .
H31 H 1.1527 0.0605 0.4565 0.064 Uiso 1 1 calc R . .
C32 C 1.2241(5) 0.1858(5) 0.5247(3) 0.0627(17) Uani 1 1 d . . .
H32 H 1.2985 0.1837 0.5400 0.075 Uiso 1 1 calc R . .
C33 C 1.1994(5) 0.2634(5) 0.5515(4) 0.0666(17) Uani 1 1 d . . .
H33 H 1.2569 0.3140 0.5848 0.080 Uiso 1 1 calc R . .
C34 C 1.0876(5) 0.2640(4) 0.5276(3) 0.0524(14) Uani 1 1 d . . .
H34 H 1.0714 0.3162 0.5447 0.063 Uiso 1 1 calc R . .
C35 C 1.1844(4) 0.2525(4) 0.1444(3) 0.0457(13) Uani 1 1 d . . .
C36 C 1.1793(5) 0.2979(4) 0.2197(3) 0.0560(15) Uani 1 1 d . . .
H36 H 1.1908 0.3591 0.2305 0.067 Uiso 1 1 calc R . .
C37 C 1.1569(5) 0.2502(5) 0.2773(4) 0.0684(19) Uani 1 1 d . . .
C38 C 1.1371(5) 0.1596(5) 0.2655(4) 0.0676(19) Uani 1 1 d . . .
H38 H 1.1203 0.1292 0.3053 0.081 Uiso 1 1 calc R . .
C39 C 1.1435(5) 0.1169(4) 0.1923(4) 0.0602(17) Uani 1 1 d . . .
C40 C 1.1649(4) 0.1600(4) 0.1313(3) 0.0488(14) Uani 1 1 d . . .
C41 C 1.1713(4) 0.1171(4) 0.0512(3) 0.0498(14) Uani 1 1 d . . .
C42 C 1.1537(6) 0.0284(4) 0.0219(4) 0.078(2) Uani 1 1 d . . .
H42 H 1.1392 -0.0114 0.0550 0.094 Uiso 1 1 calc R . .
C43 C 1.1573(7) -0.0024(5) -0.0566(5) 0.097(3) Uani 1 1 d . . .
H43 H 1.1438 -0.0631 -0.0766 0.116 Uiso 1 1 calc R . .
C44 C 1.1808(6) 0.0566(5) -0.1051(4) 0.085(2) Uani 1 1 d . . .
H44 H 1.1825 0.0367 -0.1584 0.102 Uiso 1 1 calc R . .
C45 C 1.2013(5) 0.1441(4) -0.0733(4) 0.0614(16) Uani 1 1 d . . .
H45 H 1.2199 0.1847 -0.1052 0.074 Uiso 1 1 calc R . .
C46 C 1.4605(5) 0.3190(4) 0.1511(3) 0.0559(15) Uani 1 1 d . . .
H46 H 1.4212 0.2959 0.1873 0.067 Uiso 1 1 calc R . .
C47 C 1.5784(5) 0.3394(4) 0.1690(4) 0.0691(19) Uani 1 1 d . . .
H47 H 1.6177 0.3302 0.2165 0.083 Uiso 1 1 calc R . .
C48 C 1.6373(5) 0.3735(4) 0.1157(4) 0.0674(17) Uani 1 1 d . . .
H48 H 1.7169 0.3885 0.1271 0.081 Uiso 1 1 calc R . .
C49 C 1.5773(5) 0.3850(4) 0.0458(4) 0.0560(15) Uani 1 1 d . . .
H49 H 1.6156 0.4064 0.0084 0.067 Uiso 1 1 calc R . .
C50 C 1.4586(4) 0.3648(3) 0.0307(3) 0.0451(13) Uani 1 1 d . . .
C51 C 1.3864(5) 0.3752(3) -0.0405(3) 0.0449(13) Uani 1 1 d . . .
C52 C 1.3208(6) 0.3984(4) -0.1535(3) 0.0567(16) Uani 1 1 d . . .
C53 C 1.2994(7) 0.4189(4) -0.2299(4) 0.083(2) Uani 1 1 d . . .
H53 H 1.3595 0.4393 -0.2536 0.100 Uiso 1 1 calc R . .
C54 C 1.1911(8) 0.4086(5) -0.2679(4) 0.088(3) Uani 1 1 d . . .
H54 H 1.1770 0.4225 -0.3182 0.105 Uiso 1 1 calc R . .
C55 C 1.0980(7) 0.3774(4) -0.2340(4) 0.084(2) Uani 1 1 d . . .
H55 H 1.0243 0.3716 -0.2624 0.100 Uiso 1 1 calc R . .
C56 C 1.1131(6) 0.3549(4) -0.1596(3) 0.0666(18) Uani 1 1 d . . .
H56 H 1.0517 0.3328 -0.1376 0.080 Uiso 1 1 calc R . .
C57 C 1.2286(5) 0.3680(3) -0.1194(3) 0.0488(14) Uani 1 1 d . . .
C58 C 1.3174(5) 0.5002(4) 0.1353(3) 0.0605(16) Uani 1 1 d . . .
H58 H 1.3879 0.4913 0.1364 0.073 Uiso 1 1 calc R . .
C59 C 1.3155(6) 0.5834(4) 0.1701(4) 0.0724(19) Uani 1 1 d . . .
H59 H 1.3836 0.6301 0.1948 0.087 Uiso 1 1 calc R . .
C60 C 1.2113(7) 0.5961(4) 0.1675(4) 0.076(2) Uani 1 1 d . . .
H60 H 1.2083 0.6514 0.1918 0.091 Uiso 1 1 calc R . .
C61 C 1.1121(6) 0.5280(4) 0.1295(3) 0.0596(16) Uani 1 1 d . . .
H61 H 1.0417 0.5373 0.1277 0.072 Uiso 1 1 calc R . .
C62 C 1.1151(5) 0.4449(4) 0.0936(3) 0.0482(14) Uani 1 1 d . . .
C63 C 1.0203(5) 0.3658(4) 0.0466(3) 0.0460(13) Uani 1 1 d . . .
C64 C 0.9047(5) 0.3611(4) 0.0256(4) 0.0579(16) Uani 1 1 d . . .
C65 C 0.8181(5) 0.2870(5) -0.0215(4) 0.0687(19) Uani 1 1 d . . .
H65 H 0.7417 0.2852 -0.0337 0.082 Uiso 1 1 calc R . .
C66 C 0.8508(5) 0.2160(5) -0.0493(4) 0.0649(17) Uani 1 1 d . . .
C67 C 0.9608(5) 0.2150(4) -0.0323(4) 0.0591(16) Uani 1 1 d . . .
H67 H 0.9772 0.1639 -0.0530 0.071 Uiso 1 1 calc R . .
C68 C 1.0483(5) 0.2897(4) 0.0156(3) 0.0481(14) Uani 1 1 d . . .

loop_
_atom_site_aniso_label
_atom_site_aniso_U_11
_atom_site_aniso_U_22
_atom_site_aniso_U_33
_atom_site_aniso_U_23
_atom_site_aniso_U_13
_atom_site_aniso_U_12
Ir1 0.04146(12) 0.03847(13) 0.04440(12) 0.01413(10) 0.01652(10) 0.01904(10)
Ir2 0.04348(13) 0.04421(14) 0.04517(13) 0.01816(10) 0.01837(10) 0.01808(10)
F1 0.068(2) 0.125(4) 0.131(3) 0.070(3) 0.060(3) 0.047(2)
F2 0.057(2) 0.180(5) 0.119(3) 0.089(4) 0.013(2) 0.044(3)
F3 0.130(3) 0.065(2) 0.057(2) 0.0033(18) 0.043(2) 0.031(2)
F4 0.160(4) 0.053(2) 0.066(2) 0.0289(19) 0.038(2) 0.047(2)
F5 0.125(3) 0.073(3) 0.110(3) 0.057(3) 0.051(3) 0.043(2)
F6 0.124(3) 0.121(4) 0.060(2) 0.032(2) 0.047(2) 0.051(3)
F7 0.056(2) 0.097(3) 0.121(3) 0.028(3) -0.002(2) 0.010(2)
F8 0.082(3) 0.095(3) 0.101(3) 0.032(2) 0.042(2) 0.057(2)
N1 0.044(3) 0.041(3) 0.054(3) 0.012(2) 0.020(2) 0.019(2)
N2 0.064(3) 0.036(2) 0.046(2) 0.018(2) 0.026(2) 0.023(2)
N3 0.042(2) 0.048(3) 0.036(2) 0.012(2) 0.013(2) 0.019(2)
N4 0.044(2) 0.039(3) 0.042(2) 0.010(2) 0.013(2) 0.019(2)
N5 0.063(3) 0.054(3) 0.051(3) 0.016(2) 0.020(3) 0.033(3)
N6 0.064(3) 0.048(3) 0.049(3) 0.023(2) 0.028(2) 0.024(2)
N7 0.059(3) 0.047(3) 0.042(2) 0.019(2) 0.023(2) 0.021(2)
N8 0.049(3) 0.044(3) 0.045(2) 0.016(2) 0.018(2) 0.019(2)
N9 0.048(3) 0.051(3) 0.055(3) 0.021(2) 0.020(2) 0.021(2)
N10 0.075(3) 0.048(3) 0.053(3) 0.015(2) 0.029(3) 0.013(3)
C1 0.068(4) 0.058(4) 0.062(4) 0.029(3) 0.025(3) 0.033(3)
C2 0.093(5) 0.086(5) 0.073(4) 0.047(4) 0.031(4) 0.047(4)
C3 0.088(5) 0.107(6) 0.072(5) 0.047(5) 0.039(4) 0.040(5)
C4 0.065(4) 0.090(5) 0.069(4) 0.036(4) 0.037(4) 0.028(4)
C5 0.047(3) 0.040(3) 0.068(4) 0.020(3) 0.027(3) 0.015(3)
C6 0.047(3) 0.044(3) 0.069(4) 0.021(3) 0.028(3) 0.022(3)
C7 0.057(4) 0.072(4) 0.087(5) 0.035(4) 0.042(4) 0.031(3)
C8 0.044(4) 0.113(6) 0.109(6) 0.054(5) 0.020(4) 0.038(4)
C9 0.067(4) 0.092(5) 0.078(5) 0.041(4) 0.023(4) 0.037(4)
C10 0.045(3) 0.059(4) 0.070(4) 0.025(3) 0.020(3) 0.019(3)
C11 0.044(3) 0.037(3) 0.049(3) 0.008(2) 0.018(3) 0.024(2)
C12 0.052(3) 0.047(3) 0.056(3) 0.009(3) 0.019(3) 0.014(3)
C13 0.072(4) 0.077(5) 0.040(3) 0.010(3) 0.021(3) 0.024(4)
C14 0.072(4) 0.065(4) 0.052(3) 0.026(3) 0.023(3) 0.023(3)
C15 0.068(4) 0.052(4) 0.047(3) 0.020(3) 0.018(3) 0.020(3)
C16 0.040(3) 0.046(3) 0.045(3) 0.016(3) 0.010(2) 0.017(2)
C17 0.047(3) 0.041(3) 0.042(3) 0.014(2) 0.016(2) 0.021(2)
C18 0.072(4) 0.047(4) 0.057(4) 0.025(3) 0.019(3) 0.023(3)
C19 0.086(5) 0.040(3) 0.056(3) 0.003(3) 0.021(3) 0.030(3)
C20 0.068(4) 0.052(4) 0.047(3) 0.004(3) 0.021(3) 0.020(3)
C21 0.061(4) 0.047(3) 0.041(3) 0.013(3) 0.018(3) 0.021(3)
C22 0.042(3) 0.039(3) 0.045(3) 0.016(2) 0.012(2) 0.018(2)
C23 0.052(3) 0.039(3) 0.046(3) 0.009(3) 0.015(3) 0.013(3)
C24 0.047(3) 0.054(4) 0.069(4) 0.003(3) 0.018(3) 0.011(3)
C25 0.069(4) 0.050(4) 0.078(4) 0.003(3) 0.016(4) 0.010(3)
C26 0.085(5) 0.044(4) 0.063(4) -0.006(3) 0.014(4) 0.013(4)
C27 0.095(5) 0.046(4) 0.056(4) 0.008(3) 0.024(4) 0.033(4)
C28 0.073(4) 0.047(3) 0.049(3) 0.018(3) 0.025(3) 0.032(3)
C29 0.056(3) 0.044(3) 0.042(3) 0.015(3) 0.024(3) 0.027(3)
C30 0.042(3) 0.057(4) 0.047(3) 0.024(3) 0.025(3) 0.029(3)
C31 0.052(3) 0.071(4) 0.052(3) 0.017(3) 0.021(3) 0.035(3)
C32 0.050(4) 0.085(5) 0.063(4) 0.012(4) 0.019(3) 0.036(4)
C33 0.043(3) 0.080(5) 0.064(4) -0.002(3) 0.007(3) 0.016(3)
C34 0.053(4) 0.046(3) 0.055(3) 0.005(3) 0.008(3) 0.018(3)
C35 0.042(3) 0.053(4) 0.050(3) 0.023(3) 0.016(3) 0.020(3)
C36 0.053(3) 0.068(4) 0.055(3) 0.025(3) 0.022(3) 0.021(3)
C37 0.059(4) 0.108(6) 0.055(4) 0.028(4) 0.026(3) 0.038(4)
C38 0.064(4) 0.097(6) 0.069(4) 0.048(4) 0.030(4) 0.041(4)
C39 0.055(4) 0.069(4) 0.073(4) 0.040(4) 0.024(3) 0.028(3)
C40 0.042(3) 0.059(4) 0.058(3) 0.029(3) 0.020(3) 0.022(3)
C41 0.047(3) 0.044(3) 0.063(4) 0.019(3) 0.018(3) 0.017(3)
C42 0.114(6) 0.052(4) 0.084(5) 0.030(4) 0.038(5) 0.033(4)
C43 0.131(7) 0.053(5) 0.105(6) 0.008(4) 0.036(6) 0.030(5)
C44 0.120(7) 0.062(5) 0.073(5) 0.010(4) 0.031(5) 0.029(5)
C45 0.077(4) 0.053(4) 0.061(4) 0.016(3) 0.023(3) 0.026(3)
C46 0.051(3) 0.060(4) 0.054(3) 0.016(3) 0.007(3) 0.015(3)
C47 0.051(4) 0.082(5) 0.074(4) 0.026(4) -0.002(3) 0.030(3)
C48 0.042(3) 0.078(5) 0.084(5) 0.015(4) 0.018(4) 0.021(3)
C49 0.051(3) 0.058(4) 0.065(4) 0.013(3) 0.030(3) 0.018(3)
C50 0.050(3) 0.037(3) 0.052(3) 0.011(3) 0.021(3) 0.014(3)
C51 0.061(4) 0.041(3) 0.043(3) 0.017(2) 0.025(3) 0.019(3)
C52 0.097(5) 0.037(3) 0.043(3) 0.012(3) 0.028(4) 0.024(3)
C53 0.148(7) 0.061(4) 0.055(4) 0.027(4) 0.046(5) 0.035(5)
C54 0.153(8) 0.083(5) 0.049(4) 0.027(4) 0.020(5) 0.068(6)
C55 0.120(6) 0.080(5) 0.063(4) 0.011(4) 0.005(4) 0.066(5)
C56 0.097(5) 0.068(4) 0.050(3) 0.017(3) 0.010(4) 0.053(4)
C57 0.074(4) 0.040(3) 0.038(3) 0.013(2) 0.013(3) 0.025(3)
C58 0.059(4) 0.043(4) 0.075(4) 0.011(3) 0.025(3) 0.007(3)
C59 0.086(5) 0.048(4) 0.080(5) 0.011(3) 0.030(4) 0.011(4)
C60 0.119(6) 0.049(4) 0.076(5) 0.016(4) 0.043(5) 0.039(4)
C61 0.076(4) 0.061(4) 0.058(4) 0.018(3) 0.031(4) 0.035(4)
C62 0.063(4) 0.057(4) 0.047(3) 0.028(3) 0.030(3) 0.035(3)
C63 0.051(3) 0.048(3) 0.039(3) 0.015(3) 0.015(3) 0.011(3)
C64 0.063(4) 0.067(4) 0.066(4) 0.028(3) 0.031(3) 0.038(4)
C65 0.047(4) 0.093(6) 0.077(5) 0.036(4) 0.019(4) 0.026(4)
C66 0.052(4) 0.066(5) 0.074(4) 0.024(4) 0.014(4) 0.014(4)
C67 0.051(4) 0.052(4) 0.079(4) 0.022(3) 0.020(3) 0.016(3)
C68 0.058(4) 0.049(3) 0.048(3) 0.025(3) 0.018(3) 0.024(3)

loop_
_atom_type_symbol
_atom_type_description
_atom_type_scat_dispersion_real
_atom_type_scat_dispersion_imag
_atom_type_scat_source
Ir Ir -1.4442 7.9887 'International Tables Vol C Tables 4.2.6.8 and 6.1.1.4'
F F 0.0171 0.0103 'International Tables Vol C Tables 4.2.6.8 and 6.1.1.4'
N N 0.0061 0.0033 'International Tables Vol C Tables 4.2.6.8 and 6.1.1.4'
C C 0.0033 0.0016 'International Tables Vol C Tables 4.2.6.8 and 6.1.1.4'
H H 0.0000 0.0000 'International Tables Vol C Tables 4.2.6.8 and 6.1.1.4'

loop_
_geom_angle_atom_site_label_1
_geom_angle_atom_site_label_2
_geom_angle_atom_site_label_3
_geom_angle
_geom_angle_site_symmetry_1
_geom_angle_site_symmetry_3
C11 Ir1 C22 85.72(19) . .
C11 Ir1 N2 80.40(18) . .
C22 Ir1 N2 93.09(17) . .
C11 Ir1 N3 93.95(17) . .
C22 Ir1 N3 80.41(17) . .
N2 Ir1 N3 171.74(16) . .
C11 Ir1 N1 99.87(18) . .
C22 Ir1 N1 173.20(17) . .
N2 Ir1 N1 91.67(15) . .
N3 Ir1 N1 95.26(16) . .
C11 Ir1 N4 174.55(16) . .
C22 Ir1 N4 98.53(18) . .
N2 Ir1 N4 95.90(15) . .
N3 Ir1 N4 90.14(14) . .
N1 Ir1 N4 76.13(16) . .
C68 Ir2 C35 87.80(19) . .
C68 Ir2 N9 94.2(2) . .
C35 Ir2 N9 80.2(2) . .
C68 Ir2 N6 80.6(2) . .
C35 Ir2 N6 96.35(19) . .
N9 Ir2 N6 173.85(16) . .
C68 Ir2 N7 100.04(17) . .
C35 Ir2 N7 171.24(18) . .
N9 Ir2 N7 95.25(16) . .
N6 Ir2 N7 88.85(16) . .
C68 Ir2 N8 175.33(16) . .
C35 Ir2 N8 96.18(17) . .
N9 Ir2 N8 88.93(16) . .
N6 Ir2 N8 96.51(17) . .
N7 Ir2 N8 76.17(15) . .
C29 N1 C23 103.9(4) . .
C29 N1 Ir1 115.9(4) . .
C23 N1 Ir1 140.2(4) . .
C1 N2 C5 120.1(4) . .
C1 N2 Ir1 123.6(4) . .
C5 N2 Ir1 116.0(3) . .
C12 N3 C16 120.5(4) . .
C12 N3 Ir1 124.1(4) . .
C16 N3 Ir1 115.4(3) . .
C34 N4 C30 118.4(4) . .
C34 N4 Ir1 125.2(4) . .
C30 N4 Ir1 116.3(3) . .
C29 N5 C28 102.2(4) . .
C58 N6 C62 120.2(5) . .
C58 N6 Ir2 123.9(4) . .
C62 N6 Ir2 115.8(4) . .
C51 N7 C57 104.6(4) . .
C51 N7 Ir2 115.5(3) . .
C57 N7 Ir2 139.9(4) . .
C46 N8 C50 118.4(5) . .
C46 N8 Ir2 125.7(3) . .
C50 N8 Ir2 115.9(3) . .
C45 N9 C41 119.7(5) . .
C45 N9 Ir2 123.6(4) . .
C41 N9 Ir2 116.6(4) . .
C51 N10 C52 101.8(5) . .
N2 C1 C2 121.7(5) . .
C3 C2 C1 118.7(6) . .
C2 C3 C4 119.3(6) . .
C3 C4 C5 120.9(6) . .
N2 C5 C4 119.2(5) . .
N2 C5 C6 112.7(4) . .
C4 C5 C6 128.2(5) . .
C7 C6 C11 117.6(5) . .
C7 C6 C5 126.1(5) . .
C11 C6 C5 116.3(4) . .
C8 C7 F1 116.4(5) . .
C8 C7 C6 124.1(5) . .
F1 C7 C6 119.5(5) . .
C7 C8 C9 116.2(6) . .
F2 C9 C8 117.8(6) . .
F2 C9 C10 118.7(5) . .
C8 C9 C10 123.5(6) . .
C11 C10 C9 119.0(5) . .
C10 C11 C6 119.4(5) . .
C10 C11 Ir1 126.5(4) . .
C6 C11 Ir1 114.1(3) . .
N3 C12 C13 121.2(5) . .
C14 C13 C12 120.2(6) . .
C13 C14 C15 119.1(5) . .
C14 C15 C16 120.2(5) . .
N3 C16 C15 118.9(5) . .
N3 C16 C17 114.5(4) . .
C15 C16 C17 126.6(5) . .
C18 C17 C22 118.5(5) . .
C18 C17 C16 126.6(4) . .
C22 C17 C16 114.9(5) . .
C19 C18 F4 115.6(5) . .
C19 C18 C17 124.5(5) . .
F4 C18 C17 119.9(5) . .
C18 C19 C20 115.3(5) . .
C21 C20 F3 119.4(5) . .
C21 C20 C19 123.9(5) . .
F3 C20 C19 116.7(5) . .
C20 C21 C22 120.5(5) . .
C21 C22 C17 117.2(5) . .
C21 C22 Ir1 128.2(3) . .
C17 C22 Ir1 114.6(4) . .
N1 C23 C24 132.0(5) . .
N1 C23 C28 107.3(5) . .
C24 C23 C28 120.7(5) . .
C25 C24 C23 117.0(6) . .
C24 C25 C26 123.1(6) . .
C27 C26 C25 120.9(6) . .
C26 C27 C28 119.2(6) . .
N5 C28 C27 131.8(6) . .
N5 C28 C23 109.2(5) . .
C27 C28 C23 119.0(6) . .
N5 C29 N1 117.3(5) . .
N5 C29 C30 125.4(5) . .
N1 C29 C30 117.3(5) . .
N4 C30 C31 121.5(5) . .
N4 C30 C29 114.2(4) . .
C31 C30 C29 124.2(5) . .
C32 C31 C30 119.6(6) . .
C31 C32 C33 119.0(5) . .
C34 C33 C32 118.8(6) . .
N4 C34 C33 122.6(6) . .
C36 C35 C40 118.1(5) . .
C36 C35 Ir2 127.2(4) . .
C40 C35 Ir2 114.7(4) . .
C37 C36 C35 118.8(6) . .
F6 C37 C38 117.6(5) . .
F6 C37 C36 118.3(7) . .
C38 C37 C36 124.1(6) . .
C39 C38 C37 116.2(6) . .
F5 C39 C38 116.1(5) . .
F5 C39 C40 120.8(6) . .
C38 C39 C40 123.1(6) . .
C39 C40 C35 119.8(5) . .
C39 C40 C41 125.2(5) . .
C35 C40 C41 115.0(4) . .
N9 C41 C42 119.2(5) . .
N9 C41 C40 113.5(5) . .
C42 C41 C40 127.3(5) . .
C41 C42 C43 120.4(6) . .
C44 C43 C42 119.9(7) . .
C45 C44 C43 118.2(7) . .
N9 C45 C44 122.7(6) . .
N8 C46 C47 122.3(5) . .
C48 C47 C46 119.2(5) . .
C49 C48 C47 119.2(5) . .
C48 C49 C50 119.7(5) . .
N8 C50 C49 121.2(5) . .
N8 C50 C51 114.2(4) . .
C49 C50 C51 124.6(5) . .
N10 C51 N7 116.0(5) . .
N10 C51 C50 125.7(5) . .
N7 C51 C50 118.2(4) . .
N10 C52 C57 110.5(4) . .
N10 C52 C53 130.3(6) . .
C57 C52 C53 119.2(6) . .
C54 C53 C52 118.9(7) . .
C53 C54 C55 122.0(6) . .
C56 C55 C54 121.9(7) . .
C55 C56 C57 115.4(6) . .
N7 C57 C52 107.1(5) . .
N7 C57 C56 130.3(5) . .
C52 C57 C56 122.5(5) . .
N6 C58 C59 121.7(6) . .
C60 C59 C58 118.7(6) . .
C61 C60 C59 120.3(6) . .
C60 C61 C62 120.5(6) . .
N6 C62 C61 118.5(5) . .
N6 C62 C63 112.6(5) . .
C61 C62 C63 129.0(5) . .
C64 C63 C68 117.6(5) . .
C64 C63 C62 125.2(5) . .
C68 C63 C62 117.1(5) . .
F8 C64 C65 116.7(6) . .
F8 C64 C63 119.4(6) . .
C65 C64 C63 123.9(6) . .
C66 C65 C64 115.6(6) . .
C67 C66 C65 124.4(7) . .
C67 C66 F7 118.1(6) . .
C65 C66 F7 117.5(6) . .
C66 C67 C68 120.0(6) . .
C67 C68 C63 118.5(5) . .
C67 C68 Ir2 127.9(4) . .
C63 C68 Ir2 113.6(4) . .

loop_
_geom_bond_atom_site_label_1
_geom_bond_atom_site_label_2
_geom_bond_distance
_geom_bond_site_symmetry_2
Ir1 C11 2.000(5) .
Ir1 C22 2.014(5) .
Ir1 N2 2.053(4) .
Ir1 N3 2.056(4) .
Ir1 N1 2.125(4) .
Ir1 N4 2.147(4) .
Ir2 C68 2.010(5) .
Ir2 C35 2.013(5) .
Ir2 N9 2.031(5) .
Ir2 N6 2.053(4) .
Ir2 N7 2.116(4) .
Ir2 N8 2.161(4) .
F1 C7 1.364(6) .
F2 C9 1.367(6) .
F3 C20 1.366(6) .
F4 C18 1.368(5) .
F5 C39 1.353(7) .
F6 C37 1.364(7) .
F7 C66 1.384(7) .
F8 C64 1.353(7) .
N1 C29 1.346(6) .
N1 C23 1.359(6) .
N2 C1 1.330(6) .
N2 C5 1.363(6) .
N3 C12 1.338(6) .
N3 C16 1.360(6) .
N4 C34 1.341(6) .
N4 C30 1.357(6) .
N5 C29 1.326(6) .
N5 C28 1.381(7) .
N6 C58 1.335(7) .
N6 C62 1.382(6) .
N7 C51 1.348(6) .
N7 C57 1.354(6) .
N8 C46 1.344(6) .
N8 C50 1.355(6) .
N9 C45 1.348(7) .
N9 C41 1.363(6) .
N10 C51 1.337(6) .
N10 C52 1.374(7) .
C1 C2 1.398(7) .
C2 C3 1.363(9) .
C3 C4 1.373(8) .
C4 C5 1.380(7) .
C5 C6 1.464(7) .
C6 C7 1.395(7) .
C6 C11 1.410(6) .
C7 C8 1.353(8) .
C8 C9 1.373(8) .
C9 C10 1.382(8) .
C10 C11 1.381(7) .
C12 C13 1.367(7) .
C13 C14 1.358(8) .
C14 C15 1.374(8) .
C15 C16 1.394(6) .
C16 C17 1.469(7) .
C17 C18 1.372(7) .
C17 C22 1.409(6) .
C18 C19 1.367(8) .
C19 C20 1.369(7) .
C20 C21 1.347(7) .
C21 C22 1.401(7) .
C23 C24 1.416(7) .
C23 C28 1.423(7) .
C24 C25 1.357(8) .
C25 C26 1.388(8) .
C26 C27 1.359(8) .
C27 C28 1.407(8) .
C29 C30 1.458(7) .
C30 C31 1.391(7) .
C31 C32 1.368(8) .
C32 C33 1.391(8) .
C33 C34 1.385(7) .
C35 C36 1.403(8) .
C35 C40 1.404(7) .
C36 C37 1.376(7) .
C37 C38 1.375(9) .
C38 C39 1.364(9) .
C39 C40 1.380(7) .
C40 C41 1.468(8) .
C41 C42 1.365(8) .
C42 C43 1.378(9) .
C43 C44 1.374(9) .
C44 C45 1.350(8) .
C46 C47 1.379(7) .
C47 C48 1.375(8) .
C48 C49 1.366(7) .
C49 C50 1.390(7) .
C50 C51 1.445(7) .
C52 C57 1.399(8) .
C52 C53 1.409(7) .
C53 C54 1.339(10) .
C54 C55 1.409(9) .
C55 C56 1.385(7) .
C56 C57 1.420(8) .
C58 C59 1.376(8) .
C59 C60 1.369(9) .
C60 C61 1.360(9) .
C61 C62 1.387(8) .
C62 C63 1.455(7) .
C63 C64 1.400(7) .
C63 C68 1.410(7) .
C64 C65 1.365(8) .
C65 C66 1.358(9) .
C66 C67 1.358(8) .
C67 C68 1.380(7) .
